data_7212870
loop_
_publ_author_name
'Braga, Dario'
'Dichiarante, Elena'
'Palladino, Giuseppe'
'Grepioni, Fabrizia'
'Chierotti, Michele R.'
'Gobetto, Roberto'
'Pellegrino, Luca'

_publ_section_title
;
 Remarkable reversal of melting point alternation by co-crystallization
;
_journal_issue 11
_journal_name_full CrystEngComm
_journal_page_first 3534
_journal_paper_doi 10.1039/c0ce00253d
_journal_volume 12
_journal_year 2010
_chemical_formula_sum 'C19 H24 N2 O4'
_chemical_formula_weight 344.40
_chemical_name_systematic
;
?
;
_space_group_IT_number 15
_symmetry_cell_setting monoclinic
_symmetry_space_group_name_Hall '-C 2yc'
_symmetry_space_group_name_H-M 'C 1 2/c 1'
_atom_sites_solution_hydrogens geom
_atom_sites_solution_primary direct
_atom_sites_solution_secondary difmap
_audit_creation_method SHELXL-97
_cell_angle_alpha 90.00
_cell_angle_beta 95.597(6)
_cell_angle_gamma 90.00
_cell_formula_units_Z 4
_cell_length_a 13.7629(8)
_cell_length_b 5.3869(4)
_cell_length_c 24.640(2)
_cell_measurement_temperature 293(2)
_cell_volume 1818.1(2)
_computing_structure_refinement 'SHELXL-97 (Sheldrick, 1997)'
_computing_structure_solution 'SHELXS-97 (Sheldrick, 1990)'
_diffrn_ambient_temperature 293(2)
_diffrn_measured_fraction_theta_full 0.988
_diffrn_measured_fraction_theta_max 0.988
_diffrn_radiation_monochromator graphite
_diffrn_radiation_source 'fine-focus sealed tube'
_diffrn_radiation_type MoK\a
_diffrn_radiation_wavelength 0.71073
_diffrn_reflns_av_R_equivalents 0.0294
_diffrn_reflns_av_sigmaI/netI 0.0470
_diffrn_reflns_limit_h_max 14
_diffrn_reflns_limit_h_min -16
_diffrn_reflns_limit_k_max 6
_diffrn_reflns_limit_k_min -6
_diffrn_reflns_limit_l_max 28
_diffrn_reflns_limit_l_min -29
_diffrn_reflns_number 4312
_diffrn_reflns_theta_full 24.99
_diffrn_reflns_theta_max 24.99
_diffrn_reflns_theta_min 2.97
_exptl_absorpt_coefficient_mu 0.089
_exptl_absorpt_correction_type none
_exptl_crystal_colour colourless
_exptl_crystal_density_diffrn 1.258
_exptl_crystal_density_method 'not measured'
_exptl_crystal_description Plate
_exptl_crystal_F_000 736
_exptl_crystal_size_max 0.24
_exptl_crystal_size_mid 0.20
_exptl_crystal_size_min 0.10
_refine_diff_density_max 0.190
_refine_diff_density_min -0.143
_refine_diff_density_rms 0.033
_refine_ls_extinction_method none
_refine_ls_goodness_of_fit_ref 1.099
_refine_ls_hydrogen_treatment riding
_refine_ls_matrix_type full
_refine_ls_number_parameters 114
_refine_ls_number_reflns 1586
_refine_ls_number_restraints 0
_refine_ls_restrained_S_all 1.099
_refine_ls_R_factor_all 0.1162
_refine_ls_R_factor_gt 0.0647
_refine_ls_shift/su_max 0.000
_refine_ls_shift/su_mean 0.000
_refine_ls_structure_factor_coef Fsqd
_refine_ls_weighting_details 'calc w=1/[\s^2^(Fo^2^)+(0.0621P)^2^+0.4972P] where P=(Fo^2^+2Fc^2^)/3'
_refine_ls_weighting_scheme calc
_refine_ls_wR_factor_gt 0.1266
_refine_ls_wR_factor_ref 0.1429
_reflns_number_gt 1044
_reflns_number_total 1586
_reflns_threshold_expression >2sigma(I)
_cod_data_source_file c0ce00253d.txt
_cod_data_source_block 2.C6
_cod_depositor_comments
;
The following automatic conversions were performed:

'_symmetry_cell_setting' value 'Monoclinic' changed to 'monoclinic'
according to /home/saulius/struct/CIF-dictionaries/cif_core.dic
dictionary named 'cif_core.dic' version 2.4.2 from 2011-04-26.

Automatic conversion script
Id: cif_fix_values 1891 2012-01-12 08:04:46Z andrius 
;
_cod_original_sg_symbol_H-M C2/c
_cod_database_code 7212870

loop_
_symmetry_equiv_pos_as_xyz
'x, y, z'
'-x, y, -z+1/2'
'x+1/2, y+1/2, z'
'-x+1/2, y+1/2, -z+1/2'
'-x, -y, -z'
'x, -y, z-1/2'
'-x+1/2, -y+1/2, -z'
'x+1/2, -y+1/2, z-1/2'

loop_
_atom_site_label
_atom_site_type_symbol
_atom_site_fract_x
_atom_site_fract_y
_atom_site_fract_z
_atom_site_U_iso_or_equiv
_atom_site_adp_type
_atom_site_occupancy
_atom_site_symmetry_multiplicity
_atom_site_calc_flag
_atom_site_refinement_flags
O2 O 0.55411(12) 0.0338(4) 0.41482(8) 0.0682(6) Uani 1 1 d .
C3 C 0.15956(17) 0.2172(5) 0.31189(9) 0.0443(6) Uani 1 1 d .
N1 N 0.31423(14) -0.0313(4) 0.37030(9) 0.0567(6) Uani 1 1 d .
C10 C 0.71355(15) -0.1748(5) 0.48199(9) 0.0486(7) Uani 1 1 d .
H10A H 0.7352 -0.1648 0.4457 0.058 Uiso 1 1 calc R
H10B H 0.7116 -0.0074 0.4963 0.058 Uiso 1 1 calc R
C8 C 0.53938(17) -0.1526(5) 0.43912(10) 0.0501(7) Uani 1 1 d .
C4 C 0.14517(17) 0.0061(5) 0.34175(10) 0.0487(7) Uani 1 1 d .
H4 H 0.0825 -0.0567 0.3430 0.058 Uiso 1 1 calc R
C2 C 0.25468(18) 0.2991(5) 0.31251(10) 0.0539(7) Uani 1 1 d .
H2 H 0.2688 0.4397 0.2928 0.065 Uiso 1 1 calc R
C9 C 0.61157(16) -0.2836(5) 0.47785(9) 0.0529(7) Uani 1 1 d .
H9A H 0.6150 -0.4558 0.4667 0.063 Uiso 1 1 calc R
H9B H 0.5883 -0.2810 0.5138 0.063 Uiso 1 1 calc R
C7 C 0.0000 0.2054(7) 0.2500 0.0597(10) Uani 1 2 d S
H7A H -0.0313 0.0992 0.2749 0.072 Uiso 0.50 1 calc PR
H7B H 0.0313 0.0992 0.2251 0.072 Uiso 0.50 1 calc PR
O1 O 0.45453(12) -0.2671(4) 0.43318(9) 0.0842(7) Uani 1 1 d .
H100 H 0.4167 -0.1892 0.4117 0.126 Uiso 1 1 calc R
C6 C 0.07644(18) 0.3569(5) 0.28197(11) 0.0598(8) Uani 1 1 d .
H6A H 0.0449 0.4543 0.3084 0.072 Uiso 1 1 calc R
H6B H 0.1033 0.4724 0.2572 0.072 Uiso 1 1 calc R
C5 C 0.22340(17) -0.1115(5) 0.36966(10) 0.0511(7) Uani 1 1 d .
H5 H 0.2118 -0.2548 0.3891 0.061 Uiso 1 1 calc R
C1 C 0.32807(18) 0.1733(6) 0.34209(11) 0.0616(8) Uani 1 1 d .
H1 H 0.3913 0.2346 0.3425 0.074 Uiso 1 1 calc R

loop_
_atom_site_aniso_label
_atom_site_aniso_U_11
_atom_site_aniso_U_22
_atom_site_aniso_U_33
_atom_site_aniso_U_23
_atom_site_aniso_U_13
_atom_site_aniso_U_12
O2 0.0522(11) 0.0679(13) 0.0821(14) 0.0321(12) -0.0051(9) 0.0027(10)
C3 0.0474(14) 0.0435(14) 0.0401(12) -0.0039(13) -0.0052(11) -0.0004(13)
N1 0.0401(12) 0.0610(15) 0.0671(15) 0.0006(13) -0.0047(10) 0.0070(12)
C10 0.0446(14) 0.0529(17) 0.0474(13) 0.0081(13) 0.0009(11) 0.0069(12)
C8 0.0394(14) 0.0588(18) 0.0523(15) 0.0108(15) 0.0052(12) 0.0082(14)
C4 0.0376(13) 0.0509(16) 0.0553(16) -0.0004(15) -0.0069(11) -0.0059(13)
C2 0.0512(15) 0.0560(17) 0.0545(15) 0.0073(14) 0.0057(13) -0.0052(15)
C9 0.0440(14) 0.0623(18) 0.0516(14) 0.0133(15) 0.0011(12) 0.0078(14)
C7 0.049(2) 0.057(2) 0.069(2) 0.000 -0.0160(19) 0.000
O1 0.0417(11) 0.0879(16) 0.1186(17) 0.0468(14) -0.0144(10) -0.0063(12)
C6 0.0569(16) 0.0585(18) 0.0585(16) 0.0038(15) -0.0212(14) -0.0019(15)
C5 0.0465(15) 0.0476(16) 0.0571(16) 0.0041(14) -0.0058(13) -0.0020(14)
C1 0.0374(14) 0.073(2) 0.0743(18) 0.0025(18) 0.0066(14) -0.0043(15)

loop_
_atom_type_symbol
_atom_type_description
_atom_type_scat_dispersion_real
_atom_type_scat_dispersion_imag
_atom_type_scat_source
C C 0.0033 0.0016 'International Tables Vol C Tables 4.2.6.8 and 6.1.1.4'
H H 0.0000 0.0000 'International Tables Vol C Tables 4.2.6.8 and 6.1.1.4'
N N 0.0061 0.0033 'International Tables Vol C Tables 4.2.6.8 and 6.1.1.4'
O O 0.0106 0.0060 'International Tables Vol C Tables 4.2.6.8 and 6.1.1.4'

loop_
_geom_angle_atom_site_label_1
_geom_angle_atom_site_label_2
_geom_angle_atom_site_label_3
_geom_angle
_geom_angle_site_symmetry_1
_geom_angle_site_symmetry_3
C4 C3 C2 116.3(2) . .
C4 C3 C6 122.2(2) . .
C2 C3 C6 121.5(2) . .
C5 N1 C1 116.7(2) . .
C10 C10 C9 113.0(3) 7_646 .
C10 C10 H10A 109.0 7_646 .
C9 C10 H10A 109.0 . .
C10 C10 H10B 109.0 7_646 .
C9 C10 H10B 109.0 . .
H10A C10 H10B 107.8 . .
O2 C8 O1 122.0(2) . .
O2 C8 C9 125.7(2) . .
O1 C8 C9 112.3(2) . .
C5 C4 C3 120.0(2) . .
C5 C4 H4 120.0 . .
C3 C4 H4 120.0 . .
C1 C2 C3 119.9(3) . .
C1 C2 H2 120.0 . .
C3 C2 H2 120.0 . .
C8 C9 C10 114.6(2) . .
C8 C9 H9A 108.6 . .
C10 C9 H9A 108.6 . .
C8 C9 H9B 108.6 . .
C10 C9 H9B 108.6 . .
H9A C9 H9B 107.6 . .
C6 C7 C6 113.8(3) . 2
C6 C7 H7A 108.8 . .
C6 C7 H7A 108.8 2 .
C6 C7 H7B 108.8 . .
C6 C7 H7B 108.8 2 .
H7A C7 H7B 107.7 . .
C8 O1 H100 109.5 . .
C7 C6 C3 116.7(2) . .
C7 C6 H6A 108.1 . .
C3 C6 H6A 108.1 . .
C7 C6 H6B 108.1 . .
C3 C6 H6B 108.1 . .
H6A C6 H6B 107.3 . .
N1 C5 C4 123.3(2) . .
N1 C5 H5 118.3 . .
C4 C5 H5 118.3 . .
N1 C1 C2 123.7(2) . .
N1 C1 H1 118.1 . .
C2 C1 H1 118.1 . .

loop_
_geom_bond_atom_site_label_1
_geom_bond_atom_site_label_2
_geom_bond_distance
_geom_bond_site_symmetry_2
O2 C8 1.197(3) .
C3 C4 1.379(3) .
C3 C2 1.380(3) .
C3 C6 1.501(3) .
N1 C5 1.321(3) .
N1 C1 1.327(3) .
C10 C10 1.509(4) 7_646
C10 C9 1.515(3) .
C10 H10A 0.9700 .
C10 H10B 0.9700 .
C8 O1 1.316(3) .
C8 C9 1.487(3) .
C4 C5 1.375(3) .
C4 H4 0.9300 .
C2 C1 1.366(4) .
C2 H2 0.9300 .
C9 H9A 0.9700 .
C9 H9B 0.9700 .
C7 C6 1.494(3) .
C7 C6 1.494(3) 2
C7 H7A 0.9700 .
C7 H7B 0.9700 .
O1 H100 0.8200 .
C6 H6A 0.9700 .
C6 H6B 0.9700 .
C5 H5 0.9300 .
C1 H1 0.9300 .
